data_4128621
loop_
_publ_author_name
'Sandmeier, Tobias'
'Goetzke, F. Wieland'
'Krautwald, Simon'
'Carreira, Erick M.'

_publ_section_title
;
 Iridium-Catalyzed Enantioselective Allylic Substitution with Aqueous
 Solutions of Nucleophiles.
;
_journal_issue 31
_journal_name_full 'Journal of the American Chemical Society'
_journal_page_first 12212
_journal_page_last 12218
_journal_paper_doi 10.1021/jacs.9b05830
_journal_volume 141
_journal_year 2019
_chemical_absolute_configuration ad
_chemical_formula_moiety 'C14 H20 O2'
_chemical_formula_sum 'C14 H20 O2'
_chemical_formula_weight 220.30
_space_group_crystal_system monoclinic
_space_group_IT_number 4
_space_group_name_Hall 'P 2yb'
_space_group_name_H-M_alt 'P 1 21 1'
_atom_sites_solution_hydrogens mixed
_atom_sites_solution_primary dual
_audit_creation_date 2018-04-04
_audit_creation_method
;
Olex2 1.2
(compiled 2017.08.10 svn.r3458 for OlexSys, GUI svn.r5381)
;
_cell_angle_alpha 90
_cell_angle_beta 98.7750(10)
_cell_angle_gamma 90
_cell_formula_units_Z 4
_cell_length_a 10.71250(10)
_cell_length_b 7.90530(10)
_cell_length_c 15.48200(10)
_cell_measurement_reflns_used 32678
_cell_measurement_temperature 100.0(1)
_cell_measurement_theta_max 79.2300
_cell_measurement_theta_min 4.6810
_cell_volume 1295.75(2)
_computing_cell_refinement 'CrysAlisPro 1.171.39.31d (Rigaku OD, 2017)'
_computing_data_collection 'CrysAlisPro 1.171.39.31d (Rigaku OD, 2017)'
_computing_data_reduction 'CrysAlisPro 1.171.39.31d (Rigaku OD, 2017)'
_computing_molecular_graphics 'Olex2 (Dolomanov et al., 2009)'
_computing_publication_material 'Olex2 (Dolomanov et al., 2009)'
_computing_structure_refinement 'XL (Sheldrick, 2008)'
_computing_structure_solution 'XT (Sheldrick, 2015)'
_diffrn_ambient_environment N~2~
_diffrn_ambient_temperature 100.0(1)
_diffrn_detector 'CCD plate'
_diffrn_detector_type 'Pilatus 300K'
_diffrn_measured_fraction_theta_full 1.000
_diffrn_measured_fraction_theta_max 0.998
_diffrn_measurement_details
;
List of Runs (angles in degrees, time in seconds):

  # Type    Start    End  Width  t~exp~   \w     \q     \k     \f   Frames
--------------------------------------------------------------------------
  1  \w      6.00  33.00   0.50    0.10    --   34.00  87.00 -77.48   54
  2  \w      7.00  36.00   0.50    0.10    --   34.00  85.00-113.85   58
  3  \w      4.00  30.00   0.50    0.10    --   34.00  90.00-171.01   52
  4  \w     24.00 113.00   0.50    0.10    --   46.00  73.00-115.72  178
  5  \w     21.00 109.00   0.50    0.10    --   42.00  72.00   1.82  176
  6  \w     21.00 109.00   0.50    0.10    --   42.00  72.00  78.83  176
  7  \w      6.00  34.00   0.50    0.10    --   34.00  86.00 163.46   56
  8  \w   -124.00 -36.00   0.50    0.10    --  -49.12 -38.00  60.00  176
  9  \w   -124.00 -36.00   0.50    0.10    --  -49.12 -38.00 -30.00  176
 10  \w     37.00 125.00   0.50    0.10    --   49.12  19.00-150.00  176
 11  \w     37.00 125.00   0.50    0.10    --   49.12  19.00 120.00  176
 12  \w     59.00 120.00   0.50    0.10    --   49.12 178.00 150.00  122
 13  \w     29.00 117.00   0.50    0.10    --   50.00  72.00 176.86  176
 14  \w     36.00 125.00   0.50    0.10    --   58.00  73.00  99.88  178
 15  \w   -137.00 -48.00   0.50    0.33    --  -70.00 -73.00 138.85  178
 16  \w   -129.00 -41.00   0.50    0.33    --  -62.00 -71.00 -84.29  176
 17  \w   -133.00 -44.00   0.50    0.33    --  -66.00 -72.00-122.98  178
 18  \w   -137.00 -48.00   0.50    0.33    --  -70.00 -73.00-151.32  178
 19  \w   -137.00 -48.00   0.50    0.33    --  -70.00 -72.00 -95.61  178
 20  \w   -137.00 -48.00   0.50    0.33    --  -70.00 -72.00   9.04  178
 21  \w   -137.00 -48.00   0.50    0.33    --  -70.00 -72.00 -15.70  178
 22  \w   -138.00 -50.00   0.50    0.33    --  -70.00 -68.00  60.84  176
 23  \w   -137.00 -48.00   0.50    0.33    --  -70.00 -73.00 118.62  178
 24  \w   -137.00 -48.00   0.50    0.33    --  -70.00 -73.00 158.02  178
 25  \w   -137.00 -48.00   0.50    0.33    --  -70.00 -73.00 -43.95  178
 26  \w    -95.00  -9.00   0.50    0.33    --  -70.00 125.00-120.00  172
 27  \w   -141.00 -54.00   0.50    0.33    --  -70.00 -58.00-164.51  174
 28  \w   -137.00 -49.00   0.50    0.33    --  -70.00 -71.00  93.10  176
 29  \w   -139.00 -51.00   0.50    0.33    --  -70.00 -66.00  25.43  176
 30  \w    -94.00  -3.00   0.50    0.33    --  -70.00  77.00-180.00  182
 31  \w   -137.00 -48.00   0.50    0.33    --  -70.00 -73.00-171.41  178
 32  \w   -137.00 -48.00   0.50    0.33    --  -70.00 -73.00 -58.10  178
 33  \w     60.00 148.00   0.50    0.10    --   78.00  64.00 -81.92  176
 34  \w     74.00 161.00   0.50    0.33    --   90.00  59.00  49.71  174
 35  \w     86.00 177.00   0.50    0.33    --  110.00  77.00-180.00  182
 36  \w     86.00 177.00   0.50    0.33    --  110.00  77.00 -60.00  182
 37  \w     44.00 134.00   0.50    0.33    --  110.00 -77.00-150.00  180
 38  \w     94.00 178.00   0.50    0.33    --  110.00  57.00 -60.00  168
 39  \w     94.00 178.00   0.50    0.33    --  110.00  57.00  90.00  168
 40  \w     86.00 177.00   0.50    0.33    --  110.00  77.00  90.00  182
 41  \w     86.00 177.00   0.50    0.33    --  110.00  77.00 -90.00  182
 42  \w     98.00 178.00   0.50    0.33    --  110.00  38.00-120.00  160
 43  \w     86.00 177.00   0.50    0.33    --  110.00  77.00-120.00  182
 44  \w     40.00 110.00   0.50    0.33    --  110.00 -99.00   0.00  140
 45  \w     86.00 177.00   0.50    0.33    --  110.00  77.00 -30.00  182
 46  \w     94.00 178.00   0.50    0.33    --  110.00  57.00   0.00  168
 47  \w     98.00 178.00   0.50    0.33    --  110.00  38.00  30.00  160
 48  \w     40.00 110.00   0.50    0.33    --  110.00 -99.00  60.00  140
 49  \w     39.00 122.00   0.50    0.33    --  110.00-125.00-180.00  166
 50  \w     40.00 110.00   0.50    0.33    --  110.00 -99.00  30.00  140
 51  \w     40.00 110.00   0.50    0.33    --  110.00 -99.00 -90.00  140
 52  \w     86.00 177.00   0.50    0.33    --  110.00  77.00 150.00  182
 53  \w     86.00 177.00   0.50    0.33    --  110.00  77.00  30.00  182
 54  \w     86.00 177.00   0.50    0.33    --  110.00  77.00 120.00  182
 55  \w     86.00 177.00   0.50    0.33    --  110.00  77.00-150.00  182
 56  \w     98.00 178.00   0.50    0.33    --  110.00  38.00 120.00  160
 57  \w     94.00 178.00   0.50    0.33    --  110.00  57.00 -90.00  168
 58  \w     98.00 178.00   0.50    0.33    --  110.00  38.00-150.00  160
 59  \w     40.00 110.00   0.50    0.33    --  110.00 -99.00-150.00  140
 60  \w     94.00 178.00   0.50    0.33    --  110.00  57.00  60.00  168
 61  \w    140.00 174.00   0.50    0.33    --  110.00  77.00  60.00   68
 62  \w     86.00 136.00   0.50    0.33    --  110.00  77.00  60.00  100
 63  \w     62.00  94.00   0.50    0.33    --  110.00-125.00 150.00   64
;
_diffrn_measurement_device 'four-circle diffractometer'
_diffrn_measurement_device_type 'XtaLAB Synergy, Dualflex, Pilatus 300K'
_diffrn_measurement_method '\w scans'
_diffrn_orient_matrix_type 'CrysAlisPro convention (1999,Acta A55,543-557)'
_diffrn_orient_matrix_UB_11 0.1026222000
_diffrn_orient_matrix_UB_12 -0.1379952000
_diffrn_orient_matrix_UB_13 0.0080241000
_diffrn_orient_matrix_UB_21 -0.0148209000
_diffrn_orient_matrix_UB_22 -0.0121669000
_diffrn_orient_matrix_UB_23 -0.1003778000
_diffrn_orient_matrix_UB_31 0.1021150000
_diffrn_orient_matrix_UB_32 0.1370043000
_diffrn_orient_matrix_UB_33 -0.0006991000
_diffrn_radiation_monochromator mirror
_diffrn_radiation_probe x-ray
_diffrn_radiation_type CuK\a
_diffrn_radiation_wavelength 1.54184
_diffrn_reflns_av_R_equivalents 0.0359
_diffrn_reflns_av_unetI/netI 0.0179
_diffrn_reflns_Laue_measured_fraction_full 1.000
_diffrn_reflns_Laue_measured_fraction_max 0.998
_diffrn_reflns_limit_h_max 13
_diffrn_reflns_limit_h_min -13
_diffrn_reflns_limit_k_max 10
_diffrn_reflns_limit_k_min -10
_diffrn_reflns_limit_l_max 19
_diffrn_reflns_limit_l_min -19
_diffrn_reflns_number 49250
_diffrn_reflns_point_group_measured_fraction_full 1.000
_diffrn_reflns_point_group_measured_fraction_max 0.990
_diffrn_reflns_theta_full 67.684
_diffrn_reflns_theta_max 79.579
_diffrn_reflns_theta_min 2.888
_diffrn_source 'micro-focus sealed X-ray tube'
_diffrn_source_type 'PhotonJet (Cu) X-ray Source'
_exptl_absorpt_coefficient_mu 0.580
_exptl_absorpt_correction_T_max 1.000
_exptl_absorpt_correction_T_min 0.661
_exptl_absorpt_correction_type gaussian
_exptl_absorpt_process_details
;
CrysAlisPro 1.171.39.31d (Rigaku Oxford Diffraction, 2017)
Numerical absorption correction based on gaussian integration over
			a multifaceted crystal model
Empirical absorption correction using spherical harmonics,
 implemented in SCALE3 ABSPACK scaling algorithm.
;
_exptl_crystal_colour 'clear colourless'
_exptl_crystal_colour_lustre clear
_exptl_crystal_colour_primary colourless
_exptl_crystal_density_diffrn 1.129
_exptl_crystal_description plate
_exptl_crystal_F_000 480
_exptl_crystal_size_max 0.232
_exptl_crystal_size_mid 0.157
_exptl_crystal_size_min 0.066
_refine_diff_density_max 0.168
_refine_diff_density_min -0.164
_refine_diff_density_rms 0.032
_refine_ls_abs_structure_details
;
 Flack x determined using 2324 quotients [(I+)-(I-)]/[(I+)+(I-)]
 (Parsons, Flack and Wagner, Acta Cryst. B69 (2013) 249-259).
;
_refine_ls_abs_structure_Flack 0.00(5)
_refine_ls_extinction_method none
_refine_ls_goodness_of_fit_ref 1.076
_refine_ls_hydrogen_treatment mixed
_refine_ls_matrix_type full
_refine_ls_number_parameters 301
_refine_ls_number_reflns 5561
_refine_ls_number_restraints 5
_refine_ls_restrained_S_all 1.076
_refine_ls_R_factor_all 0.0334
_refine_ls_R_factor_gt 0.0320
_refine_ls_shift/su_max 0.000
_refine_ls_shift/su_mean 0.000
_refine_ls_structure_factor_coef Fsqd
_refine_ls_weighting_details 'w=1/[\s^2^(Fo^2^)+(0.0440P)^2^+0.1457P] where P=(Fo^2^+2Fc^2^)/3'
_refine_ls_weighting_scheme calc
_refine_ls_wR_factor_gt 0.0847
_refine_ls_wR_factor_ref 0.0858
_reflns_Friedel_coverage 0.848
_reflns_Friedel_fraction_full 0.999
_reflns_Friedel_fraction_max 0.982
_reflns_number_gt 5315
_reflns_number_total 5561
_reflns_threshold_expression 'I > 2\s(I)'
_cod_data_source_file ja9b05830_si_007.cif
_cod_data_source_block ca020418_1_1
_cod_database_code 4128621
_shelx_shelxl_version_number 2014/7
_chemical_oxdiff_formula C14H20O2
_shelx_space_group_comment
;
The symmetry employed for this shelxl refinement is uniquely defined
by the following loop, which should always be used as a source of
symmetry information in preference to the above space-group names.
They are only intended as comments.
;
_reflns_odcompleteness_completeness 100.00
_reflns_odcompleteness_iscentric 1
_reflns_odcompleteness_theta 66.97
_olex2_refinement_description
;
1. Fixed Uiso
 At 1.2 times of:
  All C(H) groups, All C(H,H) groups
 At 1.5 times of:
  All O(H) groups
2. Restrained distances
 O1-H1 = O1A-H1AA
 0.93 with sigma of 0.02
 O2A-H2AA = O2-H2
 0.93 with sigma of 0.02
3.a Ternary CH refined with riding coordinates:
 C3(H3), C10(H10), C3A(H3A), C10A(H10A)
3.b Secondary CH2 refined with riding coordinates:
 C11(H11A,H11B), C12(H12A,H12B), C13(H13A,H13B), C14(H14A,H14B), C11A(H11C,
 H11D), C12A(H12C,H12D), C13A(H13C,H13D), C14A(H14C,H14D)
3.c Aromatic/amide H refined with riding coordinates:
 C2(H2A), C5(H5), C6(H6), C7(H7), C8(H8), C9(H9), C2A(H2AB), C5A(H5A),
 C6A(H6A), C7A(H7A), C8A(H8A), C9A(H9A)
3.d X=CH2 refined with riding coordinates:
 C1(H1A,H1B), C1A(H1AB,H1AC)
;
_olex2_date_sample_data_collection 2018-04-03
_olex2_date_sample_submission 2018-04-03
_olex2_submission_original_sample_id ca020418_1_1
_olex2_submission_special_instructions 'No special instructions were received'
_oxdiff_exptl_absorpt_empirical_details
;
Empirical correction (ABSPACK) includes:
- Absorption correction using spherical harmonics
- Frame scaling
- Detector area scaling
;
_oxdiff_exptl_absorpt_empirical_full_max 1.216
_oxdiff_exptl_absorpt_empirical_full_min 0.852

loop_
_space_group_symop_operation_xyz
'x, y, z'
'-x, y+1/2, -z'

loop_
_atom_site_label
_atom_site_type_symbol
_atom_site_fract_x
_atom_site_fract_y
_atom_site_fract_z
_atom_site_U_iso_or_equiv
_atom_site_adp_type
_atom_site_occupancy
_atom_site_site_symmetry_order
_atom_site_calc_flag
_atom_site_refinement_flags_posn
O1 O 0.04317(12) 0.26741(15) 0.90880(8) 0.0322(3) Uani 1 1 d D
H1 H 0.047(2) 0.157(3) 0.9290(14) 0.048 Uiso 1 1 d DR
O2 O 0.04326(13) 0.94552(15) 0.96168(8) 0.0359(3) Uani 1 1 d D
H2 H 0.024(2) 0.896(3) 1.0104(14) 0.054 Uiso 1 1 d DR
C1 C 0.2065(2) 0.0049(3) 0.71527(13) 0.0478(5) Uani 1 1 d .
H1A H 0.1202 -0.0168 0.6935 0.057 Uiso 1 1 calc R
H1B H 0.2666 -0.0841 0.7185 0.057 Uiso 1 1 calc R
C2 C 0.24290(19) 0.1590(2) 0.74101(11) 0.0355(4) Uani 1 1 d .
H2A H 0.3299 0.1763 0.7624 0.043 Uiso 1 1 calc R
C3 C 0.15539(16) 0.3096(2) 0.73869(10) 0.0276(3) Uani 1 1 d .
H3 H 0.0668 0.2661 0.7329 0.033 Uiso 1 1 calc R
C4 C 0.16605(15) 0.4171(2) 0.65862(10) 0.0264(3) Uani 1 1 d .
C5 C 0.27940(17) 0.4961(2) 0.64849(11) 0.0318(4) Uani 1 1 d .
H5 H 0.3515 0.4810 0.6918 0.038 Uiso 1 1 calc R
C6 C 0.28868(18) 0.5965(2) 0.57621(12) 0.0377(4) Uani 1 1 d .
H6 H 0.3667 0.6494 0.5705 0.045 Uiso 1 1 calc R
C7 C 0.18471(19) 0.6199(3) 0.51242(12) 0.0405(4) Uani 1 1 d .
H7 H 0.1908 0.6887 0.4630 0.049 Uiso 1 1 calc R
C8 C 0.07175(19) 0.5419(3) 0.52140(11) 0.0410(4) Uani 1 1 d .
H8 H 0.0000 0.5572 0.4778 0.049 Uiso 1 1 calc R
C9 C 0.06276(16) 0.4412(2) 0.59384(10) 0.0330(4) Uani 1 1 d .
H9 H -0.0153 0.3881 0.5991 0.040 Uiso 1 1 calc R
C10 C 0.18146(15) 0.4162(2) 0.82374(10) 0.0257(3) Uani 1 1 d .
H10 H 0.2699 0.4600 0.8290 0.031 Uiso 1 1 calc R
C11 C 0.17273(16) 0.3091(2) 0.90434(10) 0.0298(4) Uani 1 1 d .
H11A H 0.2222 0.2039 0.9019 0.036 Uiso 1 1 calc R
H11B H 0.2091 0.3722 0.9575 0.036 Uiso 1 1 calc R
C12 C 0.09293(16) 0.5690(2) 0.81924(9) 0.0259(3) Uani 1 1 d .
H12A H 0.0985 0.6319 0.7647 0.031 Uiso 1 1 calc R
H12B H 0.0051 0.5276 0.8159 0.031 Uiso 1 1 calc R
C13 C 0.12004(16) 0.6913(2) 0.89597(10) 0.0277(3) Uani 1 1 d .
H13A H 0.1211 0.6283 0.9514 0.033 Uiso 1 1 calc R
H13B H 0.2044 0.7427 0.8965 0.033 Uiso 1 1 calc R
C14 C 0.02141(18) 0.8293(2) 0.88993(11) 0.0328(4) Uani 1 1 d .
H14A H 0.0211 0.8923 0.8346 0.039 Uiso 1 1 calc R
H14B H -0.0629 0.7771 0.8884 0.039 Uiso 1 1 calc R
O1A O 0.53470(13) 0.31638(16) 0.90859(8) 0.0341(3) Uani 1 1 d D
H1AA H 0.539(2) 0.207(3) 0.9269(15) 0.051 Uiso 1 1 d DR
O2A O 0.53475(14) 0.99409(16) 0.95615(8) 0.0416(3) Uani 1 1 d D
H2AA H 0.523(2) 0.941(4) 1.0069(14) 0.062 Uiso 1 1 d DR
C1A C 0.7297(2) 0.0513(3) 0.72694(13) 0.0465(5) Uani 1 1 d .
H1AB H 0.6458 0.0199 0.7034 0.056 Uiso 1 1 calc R
H1AC H 0.7949 -0.0313 0.7337 0.056 Uiso 1 1 calc R
C2A C 0.75567(18) 0.2091(2) 0.75014(11) 0.0329(4) Uani 1 1 d .
H2AB H 0.8407 0.2356 0.7734 0.039 Uiso 1 1 calc R
C3A C 0.65981(16) 0.3520(2) 0.74249(10) 0.0260(3) Uani 1 1 d .
H3A H 0.5736 0.3004 0.7360 0.031 Uiso 1 1 calc R
C4A C 0.67005(15) 0.4503(2) 0.65909(10) 0.0285(4) Uani 1 1 d .
C5A C 0.76038(18) 0.5750(3) 0.65595(12) 0.0396(4) Uani 1 1 d .
H5A H 0.8167 0.6025 0.7076 0.048 Uiso 1 1 calc R
C6A C 0.7703(2) 0.6606(3) 0.57884(15) 0.0515(6) Uani 1 1 d .
H6A H 0.8325 0.7461 0.5782 0.062 Uiso 1 1 calc R
C7A C 0.6901(2) 0.6215(3) 0.50368(13) 0.0545(6) Uani 1 1 d .
H7A H 0.6968 0.6793 0.4508 0.065 Uiso 1 1 calc R
C8A C 0.5994(2) 0.4975(3) 0.50536(12) 0.0558(6) Uani 1 1 d .
H8A H 0.5437 0.4703 0.4534 0.067 Uiso 1 1 calc R
C9A C 0.58932(19) 0.4123(2) 0.58273(11) 0.0387(4) Uani 1 1 d .
H9A H 0.5266 0.3275 0.5832 0.046 Uiso 1 1 calc R
C10A C 0.67689(15) 0.4633(2) 0.82521(9) 0.0254(3) Uani 1 1 d .
H10A H 0.7644 0.5106 0.8328 0.030 Uiso 1 1 calc R
C11A C 0.66467(17) 0.3588(2) 0.90670(10) 0.0307(4) Uani 1 1 d .
H11C H 0.7151 0.2539 0.9066 0.037 Uiso 1 1 calc R
H11D H 0.6982 0.4243 0.9597 0.037 Uiso 1 1 calc R
C12A C 0.58447(15) 0.6133(2) 0.81654(9) 0.0262(3) Uani 1 1 d .
H12C H 0.5878 0.6708 0.7601 0.031 Uiso 1 1 calc R
H12D H 0.4976 0.5694 0.8153 0.031 Uiso 1 1 calc R
C13A C 0.61184(16) 0.7425(2) 0.89008(10) 0.0284(3) Uani 1 1 d .
H13C H 0.6182 0.6835 0.9470 0.034 Uiso 1 1 calc R
H13D H 0.6942 0.7972 0.8870 0.034 Uiso 1 1 calc R
C14A C 0.51072(18) 0.8765(2) 0.88504(11) 0.0352(4) Uani 1 1 d .
H14C H 0.5065 0.9385 0.8291 0.042 Uiso 1 1 calc R
H14D H 0.4279 0.8216 0.8859 0.042 Uiso 1 1 calc R

loop_
_atom_site_aniso_label
_atom_site_aniso_U_11
_atom_site_aniso_U_22
_atom_site_aniso_U_33
_atom_site_aniso_U_23
_atom_site_aniso_U_13
_atom_site_aniso_U_12
O1 0.0445(7) 0.0228(6) 0.0328(6) 0.0032(5) 0.0168(5) 0.0003(5)
O2 0.0595(8) 0.0195(6) 0.0340(6) -0.0031(5) 0.0242(6) -0.0014(5)
C1 0.0798(15) 0.0281(10) 0.0395(10) 0.0001(8) 0.0224(9) 0.0090(10)
C2 0.0508(10) 0.0276(9) 0.0320(8) 0.0011(7) 0.0189(7) 0.0072(8)
C3 0.0344(8) 0.0233(8) 0.0272(7) -0.0029(6) 0.0119(6) -0.0012(6)
C4 0.0341(8) 0.0223(8) 0.0247(7) -0.0044(6) 0.0108(6) 0.0023(6)
C5 0.0323(8) 0.0327(9) 0.0315(8) 0.0011(7) 0.0085(6) 0.0019(7)
C6 0.0394(9) 0.0368(10) 0.0404(9) 0.0051(8) 0.0179(7) 0.0023(8)
C7 0.0502(11) 0.0409(10) 0.0336(9) 0.0095(8) 0.0172(8) 0.0116(9)
C8 0.0439(10) 0.0489(12) 0.0300(8) 0.0016(8) 0.0049(7) 0.0095(9)
C9 0.0341(9) 0.0367(9) 0.0290(7) -0.0065(7) 0.0074(6) -0.0003(7)
C10 0.0294(8) 0.0228(8) 0.0262(7) -0.0007(6) 0.0089(6) 0.0006(6)
C11 0.0388(9) 0.0246(8) 0.0271(7) 0.0020(6) 0.0085(6) 0.0046(7)
C12 0.0348(8) 0.0204(8) 0.0239(7) 0.0008(6) 0.0095(6) 0.0006(6)
C13 0.0347(8) 0.0219(8) 0.0288(8) -0.0022(6) 0.0122(6) -0.0022(6)
C14 0.0465(10) 0.0241(8) 0.0301(8) -0.0020(6) 0.0138(7) 0.0029(7)
O1A 0.0470(7) 0.0249(6) 0.0348(6) 0.0039(5) 0.0201(5) 0.0009(5)
O2A 0.0704(9) 0.0222(6) 0.0392(7) -0.0024(5) 0.0312(6) -0.0009(6)
C1A 0.0684(14) 0.0310(10) 0.0427(10) 0.0025(8) 0.0164(9) 0.0095(9)
C2A 0.0424(9) 0.0289(9) 0.0302(8) 0.0021(7) 0.0144(7) 0.0040(7)
C3A 0.0317(8) 0.0237(8) 0.0246(7) -0.0006(6) 0.0106(6) -0.0017(6)
C4A 0.0340(8) 0.0279(9) 0.0263(7) -0.0001(6) 0.0135(6) 0.0076(7)
C5A 0.0413(10) 0.0405(11) 0.0400(9) 0.0090(8) 0.0156(8) -0.0009(8)
C6A 0.0585(13) 0.0473(12) 0.0566(12) 0.0215(10) 0.0339(10) 0.0122(10)
C7A 0.0824(16) 0.0502(13) 0.0386(10) 0.0199(10) 0.0342(11) 0.0329(12)
C8A 0.0831(17) 0.0559(14) 0.0273(8) 0.0020(9) 0.0051(9) 0.0312(13)
C9A 0.0507(11) 0.0346(10) 0.0304(8) -0.0032(7) 0.0052(7) 0.0118(9)
C10A 0.0301(8) 0.0228(8) 0.0243(7) 0.0002(6) 0.0074(6) -0.0003(6)
C11A 0.0411(9) 0.0273(9) 0.0248(7) 0.0026(6) 0.0090(6) 0.0031(7)
C12A 0.0339(8) 0.0218(8) 0.0241(7) 0.0014(6) 0.0086(6) -0.0006(6)
C13A 0.0369(9) 0.0221(8) 0.0284(7) -0.0018(6) 0.0117(6) -0.0029(7)
C14A 0.0478(10) 0.0270(9) 0.0342(8) -0.0007(7) 0.0172(7) 0.0029(8)

loop_
_atom_type_symbol
_atom_type_description
_atom_type_scat_dispersion_real
_atom_type_scat_dispersion_imag
_atom_type_scat_source
C C 0.0181 0.0091 'International Tables Vol C Tables 4.2.6.8 and 6.1.1.4'
H H 0.0000 0.0000 'International Tables Vol C Tables 4.2.6.8 and 6.1.1.4'
O O 0.0492 0.0322 'International Tables Vol C Tables 4.2.6.8 and 6.1.1.4'

loop_
_exptl_crystal_face_index_h
_exptl_crystal_face_index_k
_exptl_crystal_face_index_l
_exptl_crystal_face_perp_dist
0 1 10 0.0315
0 0 -10 0.0270
4 3 5 0.0849
-4 -3 -5 0.0877
7 0 -3 0.0713
0 -5 -1 0.0617
-7 1 2 0.1035
-4 4 2 0.0732
0 5 1 0.1070
-4 3 7 0.0667
5 0 6 0.0428
1 -3 7 0.0450
-2 2 -7 0.0605
-5 0 -5 0.0907
6 2 4 0.0688
-1 3 -7 0.0768
1 -5 4 0.0510
6 -1 3 0.0537
-3 4 -4 0.0718
-2 -1 10 0.0589
0 -5 -4 0.0618

loop_
_geom_angle_atom_site_label_1
_geom_angle_atom_site_label_2
_geom_angle_atom_site_label_3
_geom_angle
C11 O1 H1 103.7(14)
C14 O2 H2 109.8(16)
H1A C1 H1B 120.0
C2 C1 H1A 120.0
C2 C1 H1B 120.0
C1 C2 H2A 117.8
C1 C2 C3 124.4(2)
C3 C2 H2A 117.8
C2 C3 H3 107.9
C2 C3 C4 109.62(13)
C2 C3 C10 112.12(14)
C4 C3 H3 107.9
C4 C3 C10 111.21(13)
C10 C3 H3 107.9
C5 C4 C3 121.09(14)
C9 C4 C3 120.96(15)
C9 C4 C5 117.94(15)
C4 C5 H5 119.4
C6 C5 C4 121.15(16)
C6 C5 H5 119.4
C5 C6 H6 119.9
C7 C6 C5 120.19(17)
C7 C6 H6 119.9
C6 C7 H7 120.3
C6 C7 C8 119.34(17)
C8 C7 H7 120.3
C7 C8 H8 119.8
C7 C8 C9 120.35(17)
C9 C8 H8 119.8
C4 C9 C8 121.03(17)
C4 C9 H9 119.5
C8 C9 H9 119.5
C3 C10 H10 107.6
C11 C10 C3 111.58(13)
C11 C10 H10 107.6
C11 C10 C12 111.17(12)
C12 C10 C3 111.08(13)
C12 C10 H10 107.6
O1 C11 C10 110.31(13)
O1 C11 H11A 109.6
O1 C11 H11B 109.6
C10 C11 H11A 109.6
C10 C11 H11B 109.6
H11A C11 H11B 108.1
C10 C12 H12A 108.5
C10 C12 H12B 108.5
H12A C12 H12B 107.5
C13 C12 C10 114.94(13)
C13 C12 H12A 108.5
C13 C12 H12B 108.5
C12 C13 H13A 109.4
C12 C13 H13B 109.4
H13A C13 H13B 108.0
C14 C13 C12 111.16(13)
C14 C13 H13A 109.4
C14 C13 H13B 109.4
O2 C14 C13 112.63(14)
O2 C14 H14A 109.1
O2 C14 H14B 109.1
C13 C14 H14A 109.1
C13 C14 H14B 109.1
H14A C14 H14B 107.8
C11A O1A H1AA 102.9(15)
C14A O2A H2AA 109.2(18)
H1AB C1A H1AC 120.0
C2A C1A H1AB 120.0
C2A C1A H1AC 120.0
C1A C2A H2AB 117.6
C1A C2A C3A 124.84(19)
C3A C2A H2AB 117.6
C2A C3A H3A 107.9
C2A C3A C4A 108.05(13)
C2A C3A C10A 111.49(13)
C4A C3A H3A 107.9
C4A C3A C10A 113.45(13)
C10A C3A H3A 107.9
C5A C4A C3A 122.17(15)
C9A C4A C3A 119.68(16)
C9A C4A C5A 118.12(16)
C4A C5A H5A 119.3
C4A C5A C6A 121.40(19)
C6A C5A H5A 119.3
C5A C6A H6A 120.1
C7A C6A C5A 119.9(2)
C7A C6A H6A 120.1
C6A C7A H7A 120.2
C6A C7A C8A 119.64(18)
C8A C7A H7A 120.2
C7A C8A H8A 119.8
C7A C8A C9A 120.4(2)
C9A C8A H8A 119.8
C4A C9A C8A 120.6(2)
C4A C9A H9A 119.7
C8A C9A H9A 119.7
C3A C10A H10A 107.6
C11A C10A C3A 111.29(13)
C11A C10A H10A 107.6
C11A C10A C12A 110.69(13)
C12A C10A C3A 111.98(12)
C12A C10A H10A 107.6
O1A C11A C10A 110.36(13)
O1A C11A H11C 109.6
O1A C11A H11D 109.6
C10A C11A H11C 109.6
C10A C11A H11D 109.6
H11C C11A H11D 108.1
C10A C12A H12C 108.8
C10A C12A H12D 108.8
H12C C12A H12D 107.7
C13A C12A C10A 113.81(13)
C13A C12A H12C 108.8
C13A C12A H12D 108.8
C12A C13A H13C 109.2
C12A C13A H13D 109.2
H13C C13A H13D 107.9
C14A C13A C12A 112.16(14)
C14A C13A H13C 109.2
C14A C13A H13D 109.2
O2A C14A C13A 111.84(15)
O2A C14A H14C 109.2
O2A C14A H14D 109.2
C13A C14A H14C 109.2
C13A C14A H14D 109.2
H14C C14A H14D 107.9

loop_
_geom_bond_atom_site_label_1
_geom_bond_atom_site_label_2
_geom_bond_distance
O1 H1 0.93(2)
O1 C11 1.438(2)
O2 H2 0.90(2)
O2 C14 1.433(2)
C1 H1A 0.9500
C1 H1B 0.9500
C1 C2 1.322(3)
C2 H2A 0.9500
C2 C3 1.513(2)
C3 H3 1.0000
C3 C4 1.521(2)
C3 C10 1.552(2)
C4 C5 1.395(2)
C4 C9 1.389(2)
C5 H5 0.9500
C5 C6 1.388(2)
C6 H6 0.9500
C6 C7 1.384(3)
C7 H7 0.9500
C7 C8 1.384(3)
C8 H8 0.9500
C8 C9 1.391(3)
C9 H9 0.9500
C10 H10 1.0000
C10 C11 1.523(2)
C10 C12 1.531(2)
C11 H11A 0.9900
C11 H11B 0.9900
C12 H12A 0.9900
C12 H12B 0.9900
C12 C13 1.524(2)
C13 H13A 0.9900
C13 H13B 0.9900
C13 C14 1.512(2)
C14 H14A 0.9900
C14 H14B 0.9900
O1A H1AA 0.91(2)
O1A C11A 1.437(2)
O2A H2AA 0.92(2)
O2A C14A 1.434(2)
C1A H1AB 0.9500
C1A H1AC 0.9500
C1A C2A 1.316(3)
C2A H2AB 0.9500
C2A C3A 1.519(2)
C3A H3A 1.0000
C3A C4A 1.525(2)
C3A C10A 1.541(2)
C4A C5A 1.387(3)
C4A C9A 1.387(2)
C5A H5A 0.9500
C5A C6A 1.390(3)
C6A H6A 0.9500
C6A C7A 1.372(3)
C7A H7A 0.9500
C7A C8A 1.383(4)
C8A H8A 0.9500
C8A C9A 1.393(3)
C9A H9A 0.9500
C10A H10A 1.0000
C10A C11A 1.530(2)
C10A C12A 1.538(2)
C11A H11C 0.9900
C11A H11D 0.9900
C12A H12C 0.9900
C12A H12D 0.9900
C12A C13A 1.524(2)
C13A H13C 0.9900
C13A H13D 0.9900
C13A C14A 1.509(2)
C14A H14C 0.9900
C14A H14D 0.9900

loop_
_exptl_oxdiff_crystal_face_indexfrac_h
_exptl_oxdiff_crystal_face_indexfrac_k
_exptl_oxdiff_crystal_face_indexfrac_l
_exptl_oxdiff_crystal_face_x
_exptl_oxdiff_crystal_face_y
_exptl_oxdiff_crystal_face_z
-0.0107 1.0037 9.9870 -0.0595 -1.0145 0.1294
0.0127 -0.0046 -9.9924 -0.0782 1.0029 0.0077
3.9985 2.9951 4.9871 0.0370 -0.5963 0.8152
-3.9985 -2.9951 -4.9871 -0.0370 0.5963 -0.8152
7.0017 -0.0091 -2.9856 0.6958 0.1960 0.7158
-0.0088 -4.9958 -0.9726 0.6807 0.1585 -0.6847
-6.9984 1.0077 1.9810 -0.8414 -0.1074 -0.5780
-3.9933 4.0016 1.9702 -0.9462 -0.1873 0.1391
0.0088 4.9958 0.9726 -0.6807 -0.1585 0.6847
-4.0017 3.0048 6.9717 -0.7694 -0.6771 -0.0018
4.9909 -0.0027 6.0041 0.5607 -0.6766 0.5051
0.9847 -2.9951 7.0124 0.5706 -0.6820 -0.3147
-1.9864 1.9971 -7.0088 -0.5357 0.7087 0.0757
-4.9921 0.0032 -5.0048 -0.5529 0.5763 -0.5058
5.9971 1.9934 3.9967 0.3724 -0.5143 0.8827
-0.9847 2.9951 -7.0124 -0.5706 0.6820 0.3147
0.9845 -4.9946 4.0253 0.8226 -0.3579 -0.5866
5.9924 -1.0043 3.0134 0.7777 -0.3791 0.4722
-2.9859 3.9977 -4.0235 -0.8904 0.3995 0.2456
-2.0142 -0.9923 9.9942 0.0104 -0.9613 -0.3486
-0.0050 -4.9972 -3.9703 0.6572 0.4594 -0.6824
